data_7064281
loop_
_publ_author_name
'Sch\"obinger, Matthias'
'Huber, Martin'
'St\"oger, Berthold'
'Weinberger, Peter'

_publ_section_title
;
 Linkage isomerism in a homoleptic Fe(ii) complex with BODIPY-1H-tetrazole
 ligands
;
_journal_issue 10
_journal_name_full 'New Journal of Chemistry'
_journal_page_first 4271
_journal_page_last 4277
_journal_paper_doi 10.1039/D5NJ03028E
_journal_volume 50
_journal_year 2026
_chemical_formula_moiety 'C62 H76 B4 F8 Fe N24 O2, 2(Cl O4), 2(C4 H10 O), 0.627(C H4 O)'
_chemical_formula_sum 'C70.62 H98.5 B4 Cl2 F8 Fe N24 O12.62'
_chemical_formula_weight 1807.71
_space_group_crystal_system monoclinic
_space_group_IT_number 15
_space_group_name_Hall '-C 2yc'
_space_group_name_H-M_alt 'C 1 2/c 1'
_atom_sites_solution_hydrogens geom
_atom_sites_solution_primary dual
_audit_creation_date 2025-05-06
_audit_creation_method
;
Olex2 1.5
(compiled 2025.04.05 svn.rf049d14d for OlexSys, GUI svn.r7224)
;
_audit_update_record
;
2025-06-12 deposited with the CCDC.	2026-01-07 downloaded from the CCDC.
;
_cell_angle_alpha 90
_cell_angle_beta 95.455(2)
_cell_angle_gamma 90
_cell_formula_units_Z 4
_cell_length_a 33.0397(9)
_cell_length_b 14.6823(3)
_cell_length_c 17.0224(5)
_cell_measurement_reflns_used 52065
_cell_measurement_temperature 100
_cell_measurement_theta_max 70.78
_cell_measurement_theta_min 2.69
_cell_volume 8220.1(4)
_computing_cell_refinement
;
X-Area Recipe 2.0.1 (STOE, 2023)
;
_computing_data_collection
;
X-Area Pilatus3_SV 1.31.192.0 (STOE, 2023)
;
_computing_data_reduction
;
X-Area Integrate 2.5.15.0 (STOE, 2023)
X-Area LANA 2.7.12 (STOE, 2023)
;
_computing_molecular_graphics 'Olex2 1.5 (Dolomanov et al., 2009)'
_computing_publication_material 'Olex2 1.5 (Dolomanov et al., 2009)'
_computing_structure_refinement 'XL  (Sheldrick, 2008)'
_computing_structure_solution 'SHELXT  (Sheldrick, 2015)'
_diffrn_ambient_temperature 100
_diffrn_detector 'EIGER2 1M CDTE'
_diffrn_detector_area_resol_mean 13.33
_diffrn_measured_fraction_theta_full 0.982
_diffrn_measured_fraction_theta_max 0.975
_diffrn_measurement_details
;
 2267 frames, detector distance = 45 mm
;
_diffrn_measurement_device 'Eulerian 4-circle diffractometer'
_diffrn_measurement_device_type 'STOE STADIVARI'
_diffrn_measurement_method 'rotation method, \w scans'
_diffrn_radiation_collimation '1.2 mm, 0.6 diameter'
_diffrn_radiation_monochromator 'Graded multilayer mirror'
_diffrn_radiation_polarisn_norm 270
_diffrn_radiation_probe x-ray
_diffrn_radiation_type 'Cu K\a'
_diffrn_radiation_wavelength 1.54186
_diffrn_reflns_av_R_equivalents 0.0255
_diffrn_reflns_av_unetI/netI 0.0201
_diffrn_reflns_Laue_measured_fraction_full 0.982
_diffrn_reflns_Laue_measured_fraction_max 0.975
_diffrn_reflns_limit_h_max 29
_diffrn_reflns_limit_h_min -40
_diffrn_reflns_limit_k_max 17
_diffrn_reflns_limit_k_min -14
_diffrn_reflns_limit_l_max 15
_diffrn_reflns_limit_l_min -20
_diffrn_reflns_number 35949
_diffrn_reflns_point_group_measured_fraction_full 0.982
_diffrn_reflns_point_group_measured_fraction_max 0.975
_diffrn_reflns_theta_full 70.000
_diffrn_reflns_theta_max 70.535
_diffrn_reflns_theta_min 3.296
_diffrn_source Axo_Cu
_diffrn_source_current 1.00
_diffrn_source_power 0.050
_diffrn_source_voltage 50
_exptl_absorpt_coefficient_mu 2.873
_exptl_absorpt_correction_T_max 0.7111
_exptl_absorpt_correction_T_min 0.4154
_exptl_absorpt_correction_type multi-scan
_exptl_absorpt_process_details
;
STOE LANA, absorption correction by scaling of reflection intensities.
J. Koziskova, F. Hahn, J. Richter, J. Kozisek, "Comparison of different
absorption corrections on the model structure of tetrakis(\m~2~-acetato)-
diaqua-di-copper(II)", Acta Chimica Slovaca, vol. 9, no. 2, 2016, pp. 136 - 140.
Afterwards a spherical absorption correction was performed within STOE LANA.
;
_exptl_crystal_colour yellow
_exptl_crystal_colour_primary yellow
_exptl_crystal_density_diffrn 1.461
_exptl_crystal_density_method 'not measured'
_exptl_crystal_description rod
_exptl_crystal_F_000 3773
_exptl_crystal_size_max 0.22
_exptl_crystal_size_mid 0.11
_exptl_crystal_size_min 0.03
_exptl_crystal_size_rad 0.050
_refine_diff_density_max 0.763
_refine_diff_density_min -0.719
_refine_diff_density_rms 0.072
_refine_ls_extinction_method none
_refine_ls_goodness_of_fit_ref 1.035
_refine_ls_hydrogen_treatment constr
_refine_ls_matrix_type full
_refine_ls_number_parameters 577
_refine_ls_number_reflns 7676
_refine_ls_number_restraints 5
_refine_ls_restrained_S_all 1.036
_refine_ls_R_factor_all 0.0664
_refine_ls_R_factor_gt 0.0570
_refine_ls_shift/su_max 0.001
_refine_ls_shift/su_mean 0.000
_refine_ls_structure_factor_coef Fsqd
_refine_ls_weighting_details 'w=1/[\s^2^(Fo^2^)+(0.0715P)^2^+30.9196P] where P=(Fo^2^+2Fc^2^)/3'
_refine_ls_weighting_scheme calc
_refine_ls_wR_factor_gt 0.1459
_refine_ls_wR_factor_ref 0.1531
_reflns_Friedel_coverage 0.000
_reflns_number_gt 6676
_reflns_number_total 7676
_reflns_threshold_expression 'I > 2\s(I)'
_cod_data_source_file d5nj03028e2.cif
_cod_data_source_block 4a
_cod_depositor_comments 'Adding full bibliography for 7064278--7064283.cif.'
_cod_original_formula_sum 'C70.62 H98.50 B4 Cl2 F8 Fe N24 O12.62'
_cod_database_code 7064281
_shelx_shelxl_version_number 2018/3
_shelx_space_group_comment
;
The symmetry employed for this shelxl refinement is uniquely defined
by the following loop, which should always be used as a source of
symmetry information in preference to the above space-group names.
They are only intended as comments.
;
_olex2_refinement_description
;
1. Fixed Uiso
 At 1.2 times of:
  All C(H) groups, All C(H,H) groups
 At 1.5 times of:
  All C(H,H,H) groups
2. Shared sites
{C36, C36'}
3. Restrained distances
 O1-C31 = O1-C31'
 1.42 with sigma of 0.02
 O8-C36 = O8'-C36'
 1.42 with sigma of 0.02
4. Uiso/Uaniso restraints and constraints
Uanis(C31) = Uanis(C31')
Uanis(O8) = Uanis(O8') = Uanis(C36) = Uanis(C36')
5. Others
 1*[Sof(C31)+Sof(H31A)+Sof(H31B)+Sof(H31C)+Sof(C31')+Sof(H31D)+Sof(H31E)+
 Sof(H31F)]+1*[Sof(C36)+Sof(O8)]+1*[Sof(C36')+Sof(O8')]=1 with esd of 0.000001
 Sof(C31')=Sof(H31D)=Sof(H31E)=Sof(H31F)=1-FVAR(1)
 Sof(C31)=Sof(H31A)=Sof(H31B)=Sof(H31C)=FVAR(1)
 Sof(C36)=Sof(O8)=FVAR(2)
 Sof(C36')=Sof(O8')=FVAR(3)
6.a Secondary CH2 refined with riding coordinates:
 C14(H14A,H14B), C29(H29A,H29B), C33(H33A,H33B), C34(H34A,H34B)
6.b Me refined with riding coordinates:
 C32(H32A,H32B,H32C), C35(H35A,H35B,H35C)
6.c Aromatic/amide H refined with riding coordinates:
 C4(H4), C7(H7), C15(H15), C19(H19), C22(H22), C30(H30)
6.d Idealised Me refined as rotating group:
 C10(H10A,H10B,H10C), C11(H11A,H11B,H11C), C12(H12A,H12B,H12C), C13(H13A,H13B,
 H13C), C25(H25A,H25B,H25C), C26(H26A,H26B,H26C), C27(H27A,H27B,H27C), C28(H28A,
 H28B,H28C), C31(H31A,H31B,H31C), C31'(H31D,H31E,H31F)
;
_olex2_submission_special_instructions 'No special instructions were received'
_stoe_detector_distance '45.0 mm'
_stoe_detector_pixelsize_x '0.075 mm'
_stoe_detector_pixelsize_y '0.075 mm'
_stoe_detector_size_x '8.0 cm'
_stoe_detector_size_y '7.7 cm'
_stoe_evaluation_integration_a 15.4
_stoe_evaluation_integration_b 0.4
_stoe_evaluation_integration_ems 0.037
_stoe_evaluation_lana_bis_l_even_max 4
_stoe_evaluation_lana_bis_l_odd_max 1
_stoe_evaluation_lana_bos_l_even_max 4
_stoe_evaluation_lana_bos_l_odd_max 1
_stoe_evaluation_lana_completeness 97.5
_stoe_evaluation_lana_dxs_max_order -
_stoe_evaluation_lana_dys_max_order -
_stoe_evaluation_lana_fs_max_order 3
_stoe_evaluation_lana_max_2theta_available 141.1
_stoe_evaluation_lana_max_2theta_desired 141.1
_stoe_evaluation_lana_mean_redundancy 4.7
_stoe_evaluation_lana_number_refls_after_or 35960
_stoe_evaluation_lana_number_refls_outliers 9936
_stoe_evaluation_lana_number_refls_total 45896
_stoe_evaluation_lana_number_refls_unique 7681
_stoe_evaluation_lana_number_refls_written 35960
_stoe_evaluation_lana_or_c1 0.035
_stoe_evaluation_lana_or_c2 0
_stoe_evaluation_lana_or_c3 0
_stoe_evaluation_lana_or_c4 0.7
_stoe_evaluation_lana_point_group 2/m
_stoe_evaluation_lana_table
;
#----------------------------------------------------------------------------
2Theta          12.4   27.6   42.8   58.0   73.2   88.4  103.6  118.8  134.0
#----------------------------------------------------------------------------
<Resolution>    5.84   3.09   2.04   1.56   1.29   1.10   0.97   0.90   0.84
N(total)         177    822   2533   5415  10273  10191   6570   6715   3200
<Redundancy>     2.8    3.0    4.1    5.5    7.4    6.2    3.8    3.8    2.5
Complet. [%%]    97.9   97.2  100.0  100.0  100.0  100.0   96.6   99.8   88.7
<I/sigma>      351.0  230.3   88.2   42.9   25.5   16.6   12.2    8.4    7.1
R(int)         0.026  0.016  0.016  0.019  0.026  0.032  0.043  0.060  0.083
#----------------------------------------------------------------------------
;
_stoe_measurement_max_exposure_per_frame '15.0 s'
_stoe_measurement_mean_exposure_per_frame '15.0 s'
_stoe_measurement_min_exposure_per_frame '15.0 s'
_stoe_measurement_total_exposure_time '9.4 h'
_stoe_measurement_total_frame_number 2267
_stoe_measurement_total_run_number 29
_stoe_measurement_tube_power '50.0 W'

loop_
_space_group_symop_operation_xyz
'x, y, z'
'-x, y, -z+1/2'
'x+1/2, y+1/2, z'
'-x+1/2, y+1/2, -z+1/2'
'-x, -y, -z'
'x, -y, z-1/2'
'-x+1/2, -y+1/2, -z'
'x+1/2, -y+1/2, z-1/2'

loop_
_atom_site_label
_atom_site_type_symbol
_atom_site_fract_x
_atom_site_fract_y
_atom_site_fract_z
_atom_site_U_iso_or_equiv
_atom_site_adp_type
_atom_site_occupancy
_atom_site_site_symmetry_order
_atom_site_calc_flag
_atom_site_refinement_flags_posn
_atom_site_refinement_flags_adp
_atom_site_refinement_flags_occupancy
_atom_site_disorder_assembly
_atom_site_disorder_group
Fe1 Fe 0.500000 0.82301(4) 0.750000 0.02202(16) Uani 1 2 d S T P A .
Cl1 Cl 0.45110(2) 0.75327(5) 0.43422(4) 0.03131(18) Uani 1 1 d . . . . .
F1 F 0.21172(5) 0.62161(13) 0.68818(10) 0.0328(4) Uani 1 1 d . . . . .
F2 F 0.19835(5) 0.63190(13) 0.55589(11) 0.0346(4) Uani 1 1 d . . . . .
F3 F 0.67128(7) 0.81137(13) 0.54383(12) 0.0461(5) Uani 1 1 d . . . . .
F4 F 0.70672(5) 0.69126(16) 0.50236(12) 0.0450(5) Uani 1 1 d . . . . .
O1 O 0.48990(8) 0.92356(18) 0.83352(16) 0.0490(6) Uani 1 1 d D . . . .
O2 O 0.45213(9) 0.65938(19) 0.4569(2) 0.0639(8) Uani 1 1 d . . . . .
O3 O 0.41875(8) 0.79881(19) 0.46872(16) 0.0489(6) Uani 1 1 d . . . . .
O4 O 0.44458(10) 0.7596(3) 0.35166(16) 0.0803(12) Uani 1 1 d . . . . .
O5 O 0.48920(8) 0.7920(2) 0.4602(2) 0.0627(8) Uani 1 1 d . . . . .
O6 O 0.42222(13) 0.9629(3) 0.9054(2) 0.0905(12) Uani 1 1 d . . . . .
N1 N 0.23375(7) 0.75667(17) 0.62386(15) 0.0262(5) Uani 1 1 d . . . . .
N2 N 0.26802(7) 0.60891(17) 0.60842(15) 0.0258(5) Uani 1 1 d . . . . .
N3 N 0.37556(7) 0.80330(16) 0.65208(14) 0.0243(5) Uani 1 1 d . . . . .
N4 N 0.36878(8) 0.80068(19) 0.72894(15) 0.0314(6) Uani 1 1 d . . . . .
N5 N 0.40377(8) 0.80779(19) 0.76853(16) 0.0325(6) Uani 1 1 d . . . . .
N6 N 0.43371(7) 0.81552(17) 0.71898(15) 0.0264(5) Uani 1 1 d . . . . .
N7 N 0.65467(7) 0.66164(17) 0.58830(14) 0.0248(5) Uani 1 1 d . . . . .
N8 N 0.63709(7) 0.70767(17) 0.44977(14) 0.0259(5) Uani 1 1 d . . . . .
N9 N 0.52675(7) 0.62235(16) 0.57961(14) 0.0231(5) Uani 1 1 d . . . . .
N10 N 0.49436(7) 0.58274(19) 0.60895(16) 0.0318(6) Uani 1 1 d . . . . .
N11 N 0.48136(7) 0.63984(18) 0.65872(15) 0.0303(6) Uani 1 1 d . . . . .
N12 N 0.50467(7) 0.71630(17) 0.66212(14) 0.0245(5) Uani 1 1 d . . . . .
C1 C 0.30529(8) 0.7506(2) 0.60347(16) 0.0240(6) Uani 1 1 d . . . . .
C2 C 0.27098(9) 0.8011(2) 0.61779(18) 0.0271(6) Uani 1 1 d . . . . .
C3 C 0.26423(10) 0.8963(2) 0.6283(2) 0.0396(8) Uani 1 1 d . . . . .
C4 C 0.22358(11) 0.9060(2) 0.6386(3) 0.0451(9) Uani 1 1 d . . . . .
H4 H 0.210145 0.961989 0.646559 0.054 Uiso 1 1 calc R U . . .
C5 C 0.20541(10) 0.8204(2) 0.6354(2) 0.0351(7) Uani 1 1 d . . . . .
C6 C 0.27503(9) 0.5188(2) 0.6024(2) 0.0324(7) Uani 1 1 d . . . . .
C7 C 0.31579(9) 0.5053(2) 0.5888(2) 0.0332(7) Uani 1 1 d . . . . .
H7 H 0.328393 0.447984 0.582339 0.040 Uiso 1 1 calc R U . . .
C8 C 0.33466(9) 0.5894(2) 0.58624(18) 0.0274(6) Uani 1 1 d . . . . .
C9 C 0.30426(8) 0.6559(2) 0.59853(17) 0.0235(6) Uani 1 1 d . . . . .
C10 C 0.29383(13) 0.9738(3) 0.6308(3) 0.0641(13) Uani 1 1 d . . . . .
H10A H 0.281440 1.028065 0.651954 0.096 Uiso 1 1 calc R U . . .
H10B H 0.301002 0.986511 0.577298 0.096 Uiso 1 1 calc R U . . .
H10C H 0.318406 0.957519 0.664666 0.096 Uiso 1 1 calc R U . . .
C11 C 0.16175(10) 0.7992(3) 0.6429(2) 0.0408(8) Uani 1 1 d . . . . .
H11A H 0.144510 0.839512 0.608152 0.061 Uiso 1 1 calc R U . . .
H11B H 0.155860 0.808559 0.697681 0.061 Uiso 1 1 calc R U . . .
H11C H 0.156220 0.735688 0.627837 0.061 Uiso 1 1 calc R U . . .
C12 C 0.24300(11) 0.4484(2) 0.6111(3) 0.0451(9) Uani 1 1 d . . . . .
H12A H 0.250929 0.391038 0.587372 0.068 Uiso 1 1 calc R U . . .
H12B H 0.217072 0.469228 0.584388 0.068 Uiso 1 1 calc R U . . .
H12C H 0.240029 0.438731 0.667231 0.068 Uiso 1 1 calc R U . . .
C13 C 0.37892(9) 0.6011(2) 0.5776(2) 0.0343(7) Uani 1 1 d . . . . .
H13A H 0.382390 0.642310 0.533487 0.052 Uiso 1 1 calc R U . . .
H13B H 0.390981 0.541780 0.567390 0.052 Uiso 1 1 calc R U . . .
H13C H 0.392446 0.626862 0.626356 0.052 Uiso 1 1 calc R U . . .
C14 C 0.34334(8) 0.8013(2) 0.58599(17) 0.0258(6) Uani 1 1 d . . . . .
H14A H 0.354351 0.772551 0.539916 0.031 Uiso 1 1 calc R U . . .
H14B H 0.335849 0.864761 0.571246 0.031 Uiso 1 1 calc R U . . .
C15 C 0.41537(9) 0.8119(2) 0.64749(19) 0.0282(6) Uani 1 1 d . . . . .
H15 H 0.428332 0.814991 0.600078 0.034 Uiso 1 1 calc R U . . .
C16 C 0.59058(8) 0.61717(19) 0.51879(17) 0.0223(6) Uani 1 1 d . . . . .
C17 C 0.61807(8) 0.61273(19) 0.58593(17) 0.0238(6) Uani 1 1 d . . . . .
C18 C 0.61777(9) 0.5660(2) 0.65991(18) 0.0292(6) Uani 1 1 d . . . . .
C19 C 0.65376(10) 0.5887(2) 0.70297(18) 0.0337(7) Uani 1 1 d . . . . .
H19 H 0.662407 0.567247 0.754483 0.040 Uiso 1 1 calc R U . . .
C20 C 0.67546(9) 0.6483(2) 0.65895(18) 0.0319(7) Uani 1 1 d . . . . .
C21 C 0.64016(10) 0.7417(2) 0.37759(19) 0.0316(7) Uani 1 1 d . . . . .
C22 C 0.60487(10) 0.7197(2) 0.32894(19) 0.0322(7) Uani 1 1 d . . . . .
H22 H 0.599458 0.736113 0.274978 0.039 Uiso 1 1 calc R U . . .
C23 C 0.57930(9) 0.6704(2) 0.37228(18) 0.0266(6) Uani 1 1 d . . . . .
C24 C 0.59960(8) 0.66243(19) 0.45032(17) 0.0222(6) Uani 1 1 d . . . . .
C25 C 0.58675(11) 0.5034(2) 0.6894(2) 0.0378(8) Uani 1 1 d . . . . .
H25A H 0.598455 0.472635 0.737362 0.057 Uiso 1 1 calc R U . . .
H25B H 0.578592 0.457884 0.648822 0.057 Uiso 1 1 calc R U . . .
H25C H 0.562904 0.538699 0.701253 0.057 Uiso 1 1 calc R U . . .
C26 C 0.71474(10) 0.6941(3) 0.6829(2) 0.0430(9) Uani 1 1 d . . . . .
H26A H 0.731025 0.655895 0.721115 0.065 Uiso 1 1 calc R U . . .
H26B H 0.709570 0.753033 0.707147 0.065 Uiso 1 1 calc R U . . .
H26C H 0.729543 0.703710 0.636406 0.065 Uiso 1 1 calc R U . . .
C27 C 0.67683(12) 0.7915(3) 0.3562(2) 0.0504(10) Uani 1 1 d . . . . .
H27A H 0.669424 0.830191 0.310134 0.076 Uiso 1 1 calc R U . . .
H27B H 0.697599 0.747570 0.343557 0.076 Uiso 1 1 calc R U . . .
H27C H 0.687591 0.829428 0.400699 0.076 Uiso 1 1 calc R U . . .
C28 C 0.53960(9) 0.6320(3) 0.33745(19) 0.0345(7) Uani 1 1 d . . . . .
H28A H 0.539785 0.565659 0.343996 0.052 Uiso 1 1 calc R U . . .
H28B H 0.535631 0.646982 0.281150 0.052 Uiso 1 1 calc R U . . .
H28C H 0.517402 0.658158 0.364418 0.052 Uiso 1 1 calc R U . . .
C29 C 0.54902(9) 0.5746(2) 0.52118(17) 0.0270(6) Uani 1 1 d . . . . .
H29A H 0.533674 0.578740 0.468437 0.032 Uiso 1 1 calc R U . . .
H29B H 0.551953 0.509411 0.535504 0.032 Uiso 1 1 calc R U . . .
C30 C 0.53241(8) 0.7039(2) 0.61253(16) 0.0235(6) Uani 1 1 d . . . . .
H30 H 0.553010 0.746095 0.602069 0.028 Uiso 1 1 calc R U . . .
C31 C 0.5139(4) 0.9749(12) 0.8891(9) 0.159(7) Uani 0.686(3) 1 d D . P A 1
H31A H 0.508012 1.039740 0.880709 0.238 Uiso 0.686(3) 1 calc R U P A 1
H31B H 0.542715 0.963481 0.883123 0.238 Uiso 0.686(3) 1 calc R U P A 1
H31C H 0.507962 0.957400 0.942300 0.238 Uiso 0.686(3) 1 calc R U P A 1
C31' C 0.5085(9) 1.0133(15) 0.8250(19) 0.159(7) Uani 0.314(3) 1 d D . P A 2
H31D H 0.531972 1.019924 0.864389 0.238 Uiso 0.314(3) 1 calc R U P A 2
H31E H 0.488572 1.060957 0.832842 0.238 Uiso 0.314(3) 1 calc R U P A 2
H31F H 0.517536 1.018841 0.771950 0.238 Uiso 0.314(3) 1 calc R U P A 2
C32 C 0.3987(3) 0.9565(6) 1.0371(5) 0.161(5) Uani 1 1 d . . . . .
H32A H 0.396649 0.915511 1.082019 0.242 Uiso 1 1 calc R U . . .
H32B H 0.415407 1.009339 1.054250 0.242 Uiso 1 1 calc R U . . .
H32C H 0.371517 0.976906 1.016749 0.242 Uiso 1 1 calc R U . . .
C33 C 0.4182(2) 0.9068(4) 0.9733(4) 0.0922(18) Uani 1 1 d . . . . .
H33A H 0.445391 0.885185 0.994554 0.111 Uiso 1 1 calc R U . . .
H33B H 0.401506 0.852755 0.957057 0.111 Uiso 1 1 calc R U . . .
C34 C 0.38283(15) 0.9956(4) 0.8672(4) 0.0742(14) Uani 1 1 d . . . . .
H34A H 0.370617 1.040153 0.901699 0.089 Uiso 1 1 calc R U . . .
H34B H 0.363744 0.944006 0.857319 0.089 Uiso 1 1 calc R U . . .
C35 C 0.3909(2) 1.0393(4) 0.7914(4) 0.102(2) Uani 1 1 d . . . . .
H35A H 0.365261 1.061827 0.764574 0.152 Uiso 1 1 calc R U . . .
H35B H 0.409727 1.090302 0.802004 0.152 Uiso 1 1 calc R U . . .
H35C H 0.402882 0.994554 0.757808 0.152 Uiso 1 1 calc R U . . .
C36 C 0.5037(12) 1.1391(10) 0.750(2) 0.110(6) Uani 0.141(3) 1 d D . P B -3
O8 O 0.4700(11) 1.0865(18) 0.767(2) 0.110(6) Uani 0.141(3) 1 d D . P B -3
C36' C 0.5037(12) 1.1391(10) 0.750(2) 0.110(6) Uani 0.173(3) 1 d D . P C -4
O8' O 0.5151(9) 1.0982(16) 0.8236(18) 0.110(6) Uani 0.173(3) 1 d D . P C -4
B1 B 0.22654(10) 0.6530(2) 0.6192(2) 0.0272(7) Uani 1 1 d . . . . .
B2 B 0.66903(10) 0.7206(3) 0.5214(2) 0.0304(7) Uani 1 1 d . . . . .

loop_
_atom_site_aniso_label
_atom_site_aniso_U_11
_atom_site_aniso_U_22
_atom_site_aniso_U_33
_atom_site_aniso_U_23
_atom_site_aniso_U_13
_atom_site_aniso_U_12
Fe1 0.0196(3) 0.0209(3) 0.0257(3) 0.000 0.0027(2) 0.000
Cl1 0.0267(3) 0.0393(4) 0.0283(4) -0.0014(3) 0.0042(3) 0.0001(3)
F1 0.0250(8) 0.0382(10) 0.0360(9) 0.0050(8) 0.0069(7) -0.0035(7)
F2 0.0240(8) 0.0416(11) 0.0370(10) -0.0030(8) -0.0032(7) -0.0028(8)
F3 0.0564(13) 0.0334(11) 0.0481(12) -0.0109(9) 0.0026(10) -0.0214(9)
F4 0.0215(9) 0.0735(15) 0.0411(11) -0.0109(10) 0.0087(8) -0.0121(9)
O1 0.0589(16) 0.0379(14) 0.0488(14) -0.0180(12) -0.0016(12) 0.0035(12)
O2 0.0516(17) 0.0386(15) 0.105(3) 0.0050(16) 0.0239(17) -0.0003(13)
O3 0.0463(15) 0.0556(16) 0.0477(15) -0.0046(12) 0.0185(12) 0.0134(12)
O4 0.070(2) 0.143(3) 0.0267(13) -0.0023(17) 0.0019(13) 0.042(2)
O5 0.0399(15) 0.0614(18) 0.083(2) 0.0046(16) -0.0131(14) -0.0146(14)
O6 0.096(3) 0.089(3) 0.089(3) -0.020(2) 0.021(2) -0.011(2)
N1 0.0187(11) 0.0285(13) 0.0319(13) 0.0007(10) 0.0045(10) 0.0017(10)
N2 0.0199(11) 0.0229(12) 0.0345(13) -0.0019(10) 0.0026(10) -0.0014(9)
N3 0.0207(11) 0.0232(12) 0.0292(12) -0.0014(10) 0.0040(10) 0.0008(9)
N4 0.0241(12) 0.0396(15) 0.0306(13) 0.0024(11) 0.0036(10) 0.0020(11)
N5 0.0251(13) 0.0392(15) 0.0333(14) 0.0004(12) 0.0038(11) 0.0027(11)
N6 0.0208(11) 0.0276(13) 0.0312(13) -0.0016(10) 0.0040(10) 0.0037(10)
N7 0.0185(11) 0.0267(12) 0.0295(13) -0.0064(10) 0.0038(10) -0.0015(10)
N8 0.0232(12) 0.0249(12) 0.0304(13) -0.0024(10) 0.0065(10) -0.0087(10)
N9 0.0181(11) 0.0258(12) 0.0263(12) -0.0021(10) 0.0059(9) -0.0053(9)
N10 0.0232(12) 0.0365(15) 0.0375(14) -0.0080(12) 0.0114(11) -0.0100(11)
N11 0.0233(12) 0.0337(14) 0.0353(14) -0.0092(11) 0.0098(10) -0.0081(11)
N12 0.0198(11) 0.0269(13) 0.0273(12) -0.0016(10) 0.0053(9) -0.0021(10)
C1 0.0209(13) 0.0254(15) 0.0256(14) -0.0006(11) 0.0013(11) -0.0010(11)
C2 0.0230(14) 0.0247(15) 0.0340(16) -0.0003(12) 0.0058(12) 0.0005(11)
C3 0.0332(17) 0.0259(16) 0.062(2) -0.0060(15) 0.0164(16) 0.0011(13)
C4 0.0370(18) 0.0283(17) 0.073(3) -0.0045(17) 0.0197(18) 0.0079(14)
C5 0.0263(15) 0.0373(18) 0.0429(18) 0.0008(14) 0.0090(14) 0.0082(13)
C6 0.0289(15) 0.0252(15) 0.0430(18) -0.0034(13) 0.0023(13) -0.0022(12)
C7 0.0303(16) 0.0237(15) 0.0459(18) -0.0060(13) 0.0055(14) 0.0012(12)
C8 0.0241(14) 0.0253(15) 0.0328(15) -0.0033(12) 0.0023(12) 0.0005(12)
C9 0.0184(13) 0.0245(14) 0.0276(14) -0.0010(11) 0.0019(11) -0.0010(11)
C10 0.051(2) 0.0255(19) 0.121(4) -0.015(2) 0.035(3) -0.0023(17)
C11 0.0229(15) 0.048(2) 0.052(2) 0.0000(17) 0.0082(14) 0.0070(14)
C12 0.0364(18) 0.0297(18) 0.070(3) -0.0033(17) 0.0103(17) -0.0074(15)
C13 0.0245(15) 0.0277(16) 0.052(2) -0.0048(14) 0.0090(14) 0.0044(12)
C14 0.0208(13) 0.0268(15) 0.0294(15) 0.0009(12) 0.0006(11) -0.0003(11)
C15 0.0190(13) 0.0324(16) 0.0333(16) -0.0011(13) 0.0032(12) 0.0012(12)
C16 0.0199(13) 0.0190(13) 0.0290(14) -0.0076(11) 0.0073(11) -0.0034(10)
C17 0.0204(13) 0.0219(14) 0.0299(14) -0.0056(11) 0.0074(11) -0.0012(11)
C18 0.0319(15) 0.0261(15) 0.0304(15) -0.0018(12) 0.0081(12) 0.0061(12)
C19 0.0365(17) 0.0379(18) 0.0267(15) -0.0012(13) 0.0031(13) 0.0118(14)
C20 0.0243(14) 0.0394(18) 0.0316(16) -0.0096(14) 0.0002(12) 0.0077(13)
C21 0.0325(16) 0.0299(16) 0.0333(16) 0.0014(13) 0.0084(13) -0.0081(13)
C22 0.0345(16) 0.0330(17) 0.0296(15) 0.0027(13) 0.0061(13) -0.0013(14)
C23 0.0246(14) 0.0256(15) 0.0301(15) -0.0042(12) 0.0044(12) 0.0014(12)
C24 0.0178(12) 0.0200(13) 0.0293(14) -0.0056(11) 0.0057(11) -0.0022(10)
C25 0.0419(18) 0.0349(18) 0.0380(17) 0.0093(14) 0.0123(15) 0.0032(15)
C26 0.0250(16) 0.063(2) 0.0393(18) -0.0142(17) -0.0043(14) 0.0005(16)
C27 0.049(2) 0.057(2) 0.046(2) 0.0086(18) 0.0073(17) -0.0282(19)
C28 0.0233(14) 0.050(2) 0.0304(16) -0.0061(14) 0.0023(12) -0.0002(14)
C29 0.0239(14) 0.0290(15) 0.0293(14) -0.0086(12) 0.0090(12) -0.0094(12)
C30 0.0218(13) 0.0240(14) 0.0249(13) -0.0006(11) 0.0035(11) -0.0016(11)
C31 0.099(7) 0.219(16) 0.155(13) -0.098(13) -0.005(9) 0.020(9)
C31' 0.099(7) 0.219(16) 0.155(13) -0.098(13) -0.005(9) 0.020(9)
C32 0.238(11) 0.113(6) 0.154(8) -0.056(6) 0.125(8) -0.051(7)
C33 0.099(4) 0.076(4) 0.103(5) -0.002(3) 0.018(4) -0.006(3)
C34 0.053(3) 0.069(3) 0.101(4) -0.014(3) 0.009(3) 0.011(2)
C35 0.108(5) 0.066(4) 0.126(6) -0.005(4) -0.007(4) 0.011(3)
C36 0.157(14) 0.052(7) 0.135(11) -0.031(10) 0.091(11) 0.000(11)
O8 0.157(14) 0.052(7) 0.135(11) -0.031(10) 0.091(11) 0.000(11)
C36' 0.157(14) 0.052(7) 0.135(11) -0.031(10) 0.091(11) 0.000(11)
O8' 0.157(14) 0.052(7) 0.135(11) -0.031(10) 0.091(11) 0.000(11)
B1 0.0198(15) 0.0306(18) 0.0310(17) 0.0011(14) 0.0021(13) -0.0010(13)
B2 0.0238(16) 0.0346(19) 0.0334(18) -0.0064(15) 0.0062(14) -0.0098(14)

loop_
_atom_type_symbol
_atom_type_description
_atom_type_scat_dispersion_real
_atom_type_scat_dispersion_imag
_atom_type_scat_source
C C 0.0181 0.0091 'International Tables Vol C Tables 4.2.6.8 and 6.1.1.4'
H H 0.0000 0.0000 'International Tables Vol C Tables 4.2.6.8 and 6.1.1.4'
B B 0.0090 0.0039 'International Tables Vol C Tables 4.2.6.8 and 6.1.1.4'
Cl Cl 0.3639 0.7018 'International Tables Vol C Tables 4.2.6.8 and 6.1.1.4'
F F 0.0727 0.0534 'International Tables Vol C Tables 4.2.6.8 and 6.1.1.4'
Fe Fe -1.1336 3.1974 'International Tables Vol C Tables 4.2.6.8 and 6.1.1.4'
N N 0.0311 0.0180 'International Tables Vol C Tables 4.2.6.8 and 6.1.1.4'
O O 0.0492 0.0322 'International Tables Vol C Tables 4.2.6.8 and 6.1.1.4'

loop_
_geom_angle_atom_site_label_1
_geom_angle_atom_site_label_2
_geom_angle_atom_site_label_3
_geom_angle
_geom_angle_site_symmetry_1
_geom_angle_site_symmetry_3
_geom_angle_publ_flag
O1 Fe1 O1 90.57(16) . 2_656 ?
O1 Fe1 N6 88.80(10) . . ?
O1 Fe1 N6 95.23(10) 2_656 . ?
O1 Fe1 N6 95.23(10) . 2_656 ?
O1 Fe1 N6 88.80(10) 2_656 2_656 ?
O1 Fe1 N12 174.89(10) . . ?
O1 Fe1 N12 90.83(10) . 2_656 ?
O1 Fe1 N12 90.83(10) 2_656 . ?
O1 Fe1 N12 174.89(10) 2_656 2_656 ?
N6 Fe1 N6 174.29(13) 2_656 . ?
N12 Fe1 N6 89.72(9) 2_656 . ?
N12 Fe1 N6 89.71(9) . 2_656 ?
N12 Fe1 N6 86.18(9) 2_656 2_656 ?
N12 Fe1 N6 86.18(9) . . ?
N12 Fe1 N12 88.21(13) . 2_656 ?
O2 Cl1 O3 109.78(17) . . ?
O4 Cl1 O2 109.4(2) . . ?
O4 Cl1 O3 109.23(18) . . ?
O4 Cl1 O5 109.5(2) . . ?
O5 Cl1 O2 107.78(19) . . ?
O5 Cl1 O3 111.18(19) . . ?
C31 O1 Fe1 136.2(6) . . ?
C31' O1 Fe1 118.0(12) . . ?
C33 O6 C34 113.2(5) . . ?
C2 N1 B1 125.9(2) . . ?
C5 N1 C2 108.2(3) . . ?
C5 N1 B1 125.8(3) . . ?
C6 N2 C9 108.5(2) . . ?
C6 N2 B1 125.6(3) . . ?
C9 N2 B1 125.8(2) . . ?
N4 N3 C14 124.4(2) . . ?
C15 N3 N4 108.4(2) . . ?
C15 N3 C14 127.1(3) . . ?
N5 N4 N3 106.4(2) . . ?
N4 N5 N6 110.6(2) . . ?
N5 N6 Fe1 128.14(19) . . ?
C15 N6 Fe1 125.9(2) . . ?
C15 N6 N5 105.8(2) . . ?
C17 N7 B2 126.2(2) . . ?
C20 N7 C17 108.5(3) . . ?
C20 N7 B2 125.3(3) . . ?
C21 N8 C24 109.0(2) . . ?
C21 N8 B2 124.9(2) . . ?
C24 N8 B2 126.0(2) . . ?
N10 N9 C29 120.6(2) . . ?
C30 N9 N10 108.4(2) . . ?
C30 N9 C29 131.0(2) . . ?
N11 N10 N9 106.6(2) . . ?
N10 N11 N12 109.9(2) . . ?
N11 N12 Fe1 123.05(17) . . ?
C30 N12 Fe1 129.66(19) . . ?
C30 N12 N11 106.5(2) . . ?
C2 C1 C14 118.4(3) . . ?
C9 C1 C2 121.7(3) . . ?
C9 C1 C14 119.7(3) . . ?
N1 C2 C3 107.3(3) . . ?
C1 C2 N1 119.9(3) . . ?
C1 C2 C3 132.9(3) . . ?
C2 C3 C10 129.6(3) . . ?
C4 C3 C2 106.4(3) . . ?
C4 C3 C10 124.0(3) . . ?
C3 C4 H4 125.6 . . ?
C3 C4 C5 108.9(3) . . ?
C5 C4 H4 125.6 . . ?
N1 C5 C4 109.2(3) . . ?
N1 C5 C11 123.8(3) . . ?
C4 C5 C11 127.0(3) . . ?
N2 C6 C7 109.0(3) . . ?
N2 C6 C12 122.8(3) . . ?
C7 C6 C12 128.2(3) . . ?
C6 C7 H7 125.6 . . ?
C8 C7 C6 108.8(3) . . ?
C8 C7 H7 125.6 . . ?
C7 C8 C9 106.2(3) . . ?
C7 C8 C13 123.6(3) . . ?
C9 C8 C13 130.0(3) . . ?
N2 C9 C8 107.4(2) . . ?
C1 C9 N2 119.9(3) . . ?
C1 C9 C8 132.6(3) . . ?
C3 C10 H10A 109.5 . . ?
C3 C10 H10B 109.5 . . ?
C3 C10 H10C 109.5 . . ?
H10A C10 H10B 109.5 . . ?
H10A C10 H10C 109.5 . . ?
H10B C10 H10C 109.5 . . ?
C5 C11 H11A 109.5 . . ?
C5 C11 H11B 109.5 . . ?
C5 C11 H11C 109.5 . . ?
H11A C11 H11B 109.5 . . ?
H11A C11 H11C 109.5 . . ?
H11B C11 H11C 109.5 . . ?
C6 C12 H12A 109.5 . . ?
C6 C12 H12B 109.5 . . ?
C6 C12 H12C 109.5 . . ?
H12A C12 H12B 109.5 . . ?
H12A C12 H12C 109.5 . . ?
H12B C12 H12C 109.5 . . ?
C8 C13 H13A 109.5 . . ?
C8 C13 H13B 109.5 . . ?
C8 C13 H13C 109.5 . . ?
H13A C13 H13B 109.5 . . ?
H13A C13 H13C 109.5 . . ?
H13B C13 H13C 109.5 . . ?
N3 C14 C1 114.4(2) . . ?
N3 C14 H14A 108.7 . . ?
N3 C14 H14B 108.7 . . ?
C1 C14 H14A 108.7 . . ?
C1 C14 H14B 108.7 . . ?
H14A C14 H14B 107.6 . . ?
N3 C15 H15 125.6 . . ?
N6 C15 N3 108.8(3) . . ?
N6 C15 H15 125.6 . . ?
C17 C16 C24 122.2(2) . . ?
C17 C16 C29 118.8(3) . . ?
C24 C16 C29 119.0(3) . . ?
N7 C17 C18 107.3(2) . . ?
C16 C17 N7 119.5(3) . . ?
C16 C17 C18 133.2(3) . . ?
C17 C18 C25 130.5(3) . . ?
C19 C18 C17 105.9(3) . . ?
C19 C18 C25 123.6(3) . . ?
C18 C19 H19 125.4 . . ?
C18 C19 C20 109.2(3) . . ?
C20 C19 H19 125.4 . . ?
N7 C20 C19 109.1(3) . . ?
N7 C20 C26 122.7(3) . . ?
C19 C20 C26 128.2(3) . . ?
N8 C21 C22 109.0(3) . . ?
N8 C21 C27 122.8(3) . . ?
C22 C21 C27 128.2(3) . . ?
C21 C22 H22 125.6 . . ?
C23 C22 C21 108.8(3) . . ?
C23 C22 H22 125.6 . . ?
C22 C23 C24 106.4(3) . . ?
C22 C23 C28 123.0(3) . . ?
C24 C23 C28 130.6(3) . . ?
N8 C24 C23 106.9(2) . . ?
C16 C24 N8 119.2(2) . . ?
C16 C24 C23 133.8(3) . . ?
C18 C25 H25A 109.5 . . ?
C18 C25 H25B 109.5 . . ?
C18 C25 H25C 109.5 . . ?
H25A C25 H25B 109.5 . . ?
H25A C25 H25C 109.5 . . ?
H25B C25 H25C 109.5 . . ?
C20 C26 H26A 109.5 . . ?
C20 C26 H26B 109.5 . . ?
C20 C26 H26C 109.5 . . ?
H26A C26 H26B 109.5 . . ?
H26A C26 H26C 109.5 . . ?
H26B C26 H26C 109.5 . . ?
C21 C27 H27A 109.5 . . ?
C21 C27 H27B 109.5 . . ?
C21 C27 H27C 109.5 . . ?
H27A C27 H27B 109.5 . . ?
H27A C27 H27C 109.5 . . ?
H27B C27 H27C 109.5 . . ?
C23 C28 H28A 109.5 . . ?
C23 C28 H28B 109.5 . . ?
C23 C28 H28C 109.5 . . ?
H28A C28 H28B 109.5 . . ?
H28A C28 H28C 109.5 . . ?
H28B C28 H28C 109.5 . . ?
N9 C29 C16 109.6(2) . . ?
N9 C29 H29A 109.8 . . ?
N9 C29 H29B 109.8 . . ?
C16 C29 H29A 109.8 . . ?
C16 C29 H29B 109.8 . . ?
H29A C29 H29B 108.2 . . ?
N9 C30 H30 125.8 . . ?
N12 C30 N9 108.5(2) . . ?
N12 C30 H30 125.8 . . ?
O1 C31 H31A 109.5 . . ?
O1 C31 H31B 109.5 . . ?
O1 C31 H31C 109.5 . . ?
H31A C31 H31B 109.5 . . ?
H31A C31 H31C 109.5 . . ?
H31B C31 H31C 109.5 . . ?
O1 C31' H31D 109.5 . . ?
O1 C31' H31E 109.5 . . ?
O1 C31' H31F 109.5 . . ?
H31D C31' H31E 109.5 . . ?
H31D C31' H31F 109.5 . . ?
H31E C31' H31F 109.5 . . ?
H32A C32 H32B 109.5 . . ?
H32A C32 H32C 109.5 . . ?
H32B C32 H32C 109.5 . . ?
C33 C32 H32A 109.5 . . ?
C33 C32 H32B 109.5 . . ?
C33 C32 H32C 109.5 . . ?
O6 C33 C32 112.6(6) . . ?
O6 C33 H33A 109.1 . . ?
O6 C33 H33B 109.1 . . ?
C32 C33 H33A 109.1 . . ?
C32 C33 H33B 109.1 . . ?
H33A C33 H33B 107.8 . . ?
O6 C34 H34A 110.2 . . ?
O6 C34 H34B 110.2 . . ?
O6 C34 C35 107.4(5) . . ?
H34A C34 H34B 108.5 . . ?
C35 C34 H34A 110.2 . . ?
C35 C34 H34B 110.2 . . ?
C34 C35 H35A 109.5 . . ?
C34 C35 H35B 109.5 . . ?
C34 C35 H35C 109.5 . . ?
H35A C35 H35B 109.5 . . ?
H35A C35 H35C 109.5 . . ?
H35B C35 H35C 109.5 . . ?
F1 B1 N1 110.4(3) . . ?
F1 B1 N2 110.4(3) . . ?
F2 B1 F1 108.4(2) . . ?
F2 B1 N1 110.4(3) . . ?
F2 B1 N2 110.5(3) . . ?
N1 B1 N2 106.6(2) . . ?
F3 B2 N7 110.4(3) . . ?
F3 B2 N8 110.5(3) . . ?
F4 B2 F3 109.7(3) . . ?
F4 B2 N7 110.2(3) . . ?
F4 B2 N8 109.8(3) . . ?
N7 B2 N8 106.2(2) . . ?

loop_
_geom_bond_atom_site_label_1
_geom_bond_atom_site_label_2
_geom_bond_distance
_geom_bond_site_symmetry_2
_geom_bond_publ_flag
Fe1 O1 2.098(2) . ?
Fe1 O1 2.098(2) 2_656 ?
Fe1 N6 2.206(2) . ?
Fe1 N6 2.206(2) 2_656 ?
Fe1 N12 2.182(2) . ?
Fe1 N12 2.182(2) 2_656 ?
Cl1 O2 1.431(3) . ?
Cl1 O3 1.433(2) . ?
Cl1 O4 1.405(3) . ?
Cl1 O5 1.413(3) . ?
F1 B1 1.393(4) . ?
F2 B1 1.391(4) . ?
F3 B2 1.387(4) . ?
F4 B2 1.385(4) . ?
O1 C31 1.396(11) . ?
O1 C31' 1.467(19) . ?
O6 C33 1.436(7) . ?
O6 C34 1.478(6) . ?
N1 C2 1.405(4) . ?
N1 C5 1.351(4) . ?
N1 B1 1.541(4) . ?
N2 C6 1.349(4) . ?
N2 C9 1.406(4) . ?
N2 B1 1.543(4) . ?
N3 N4 1.349(4) . ?
N3 C14 1.474(4) . ?
N3 C15 1.331(4) . ?
N4 N5 1.286(4) . ?
N5 N6 1.364(4) . ?
N6 C15 1.308(4) . ?
N7 C17 1.404(4) . ?
N7 C20 1.342(4) . ?
N7 B2 1.541(4) . ?
N8 C21 1.339(4) . ?
N8 C24 1.406(3) . ?
N8 B2 1.546(4) . ?
N9 N10 1.354(3) . ?
N9 C29 1.470(4) . ?
N9 C30 1.327(4) . ?
N10 N11 1.294(4) . ?
N11 N12 1.360(3) . ?
N12 C30 1.317(4) . ?
C1 C2 1.395(4) . ?
C1 C9 1.393(4) . ?
C1 C14 1.515(4) . ?
C2 C3 1.430(4) . ?
C3 C4 1.378(5) . ?
C3 C10 1.498(5) . ?
C4 H4 0.9500 . ?
C4 C5 1.392(5) . ?
C5 C11 1.493(4) . ?
C6 C7 1.402(4) . ?
C6 C12 1.497(4) . ?
C7 H7 0.9500 . ?
C7 C8 1.385(4) . ?
C8 C9 1.431(4) . ?
C8 C13 1.494(4) . ?
C10 H10A 0.9800 . ?
C10 H10B 0.9800 . ?
C10 H10C 0.9800 . ?
C11 H11A 0.9800 . ?
C11 H11B 0.9800 . ?
C11 H11C 0.9800 . ?
C12 H12A 0.9800 . ?
C12 H12B 0.9800 . ?
C12 H12C 0.9800 . ?
C13 H13A 0.9800 . ?
C13 H13B 0.9800 . ?
C13 H13C 0.9800 . ?
C14 H14A 0.9900 . ?
C14 H14B 0.9900 . ?
C15 H15 0.9500 . ?
C16 C17 1.392(4) . ?
C16 C24 1.398(4) . ?
C16 C29 1.513(4) . ?
C17 C18 1.435(4) . ?
C18 C19 1.377(5) . ?
C18 C25 1.498(4) . ?
C19 H19 0.9500 . ?
C19 C20 1.394(5) . ?
C20 C26 1.484(4) . ?
C21 C22 1.402(4) . ?
C21 C27 1.490(4) . ?
C22 H22 0.9500 . ?
C22 C23 1.379(4) . ?
C23 C24 1.435(4) . ?
C23 C28 1.497(4) . ?
C25 H25A 0.9800 . ?
C25 H25B 0.9800 . ?
C25 H25C 0.9800 . ?
C26 H26A 0.9800 . ?
C26 H26B 0.9800 . ?
C26 H26C 0.9800 . ?
C27 H27A 0.9800 . ?
C27 H27B 0.9800 . ?
C27 H27C 0.9800 . ?
C28 H28A 0.9800 . ?
C28 H28B 0.9800 . ?
C28 H28C 0.9800 . ?
C29 H29A 0.9900 . ?
C29 H29B 0.9900 . ?
C30 H30 0.9500 . ?
C31 H31A 0.9800 . ?
C31 H31B 0.9800 . ?
C31 H31C 0.9800 . ?
C31' H31D 0.9800 . ?
C31' H31E 0.9800 . ?
C31' H31F 0.9800 . ?
C32 H32A 0.9800 . ?
C32 H32B 0.9800 . ?
C32 H32C 0.9800 . ?
C32 C33 1.502(9) . ?
C33 H33A 0.9900 . ?
C33 H33B 0.9900 . ?
C34 H34A 0.9900 . ?
C34 H34B 0.9900 . ?
C34 C35 1.487(9) . ?
C35 H35A 0.9800 . ?
C35 H35B 0.9800 . ?
C35 H35C 0.9800 . ?
C36 O8 1.411(19) . ?
C36' O8' 1.41(2) . ?

loop_
_geom_torsion_atom_site_label_1
_geom_torsion_atom_site_label_2
_geom_torsion_atom_site_label_3
_geom_torsion_atom_site_label_4
_geom_torsion
_geom_torsion_site_symmetry_1
_geom_torsion_site_symmetry_2
_geom_torsion_site_symmetry_3
_geom_torsion_site_symmetry_4
_geom_torsion_publ_flag
Fe1 N6 C15 N3 176.86(19) . . . . ?
Fe1 N12 C30 N9 169.70(19) . . . . ?
N1 C2 C3 C4 -1.2(4) . . . . ?
N1 C2 C3 C10 177.2(4) . . . . ?
N2 C6 C7 C8 0.0(4) . . . . ?
N3 N4 N5 N6 0.3(3) . . . . ?
N4 N3 C14 C1 -29.3(4) . . . . ?
N4 N3 C15 N6 -0.5(3) . . . . ?
N4 N5 N6 Fe1 -176.7(2) . . . . ?
N4 N5 N6 C15 -0.6(3) . . . . ?
N5 N6 C15 N3 0.6(3) . . . . ?
N7 C17 C18 C19 0.1(3) . . . . ?
N7 C17 C18 C25 -179.2(3) . . . . ?
N8 C21 C22 C23 -0.2(4) . . . . ?
N9 N10 N11 N12 0.2(3) . . . . ?
N10 N9 C29 C16 -161.2(3) . . . . ?
N10 N9 C30 N12 0.4(3) . . . . ?
N10 N11 N12 Fe1 -170.8(2) . . . . ?
N10 N11 N12 C30 0.0(3) . . . . ?
N11 N12 C30 N9 -0.3(3) . . . . ?
C1 C2 C3 C4 178.5(4) . . . . ?
C1 C2 C3 C10 -3.2(7) . . . . ?
C2 N1 C5 C4 -1.2(4) . . . . ?
C2 N1 C5 C11 178.6(3) . . . . ?
C2 N1 B1 F1 121.1(3) . . . . ?
C2 N1 B1 F2 -119.0(3) . . . . ?
C2 N1 B1 N2 1.1(4) . . . . ?
C2 C1 C9 N2 -0.3(4) . . . . ?
C2 C1 C9 C8 -178.6(3) . . . . ?
C2 C1 C14 N3 104.4(3) . . . . ?
C2 C3 C4 C5 0.5(5) . . . . ?
C3 C4 C5 N1 0.4(5) . . . . ?
C3 C4 C5 C11 -179.4(4) . . . . ?
C5 N1 C2 C1 -178.2(3) . . . . ?
C5 N1 C2 C3 1.5(4) . . . . ?
C5 N1 B1 F1 -58.1(4) . . . . ?
C5 N1 B1 F2 61.8(4) . . . . ?
C5 N1 B1 N2 -178.1(3) . . . . ?
C6 N2 C9 C1 -178.9(3) . . . . ?
C6 N2 C9 C8 -0.3(3) . . . . ?
C6 N2 B1 F1 59.4(4) . . . . ?
C6 N2 B1 F2 -60.6(4) . . . . ?
C6 N2 B1 N1 179.4(3) . . . . ?
C6 C7 C8 C9 -0.2(4) . . . . ?
C6 C7 C8 C13 176.1(3) . . . . ?
C7 C8 C9 N2 0.3(3) . . . . ?
C7 C8 C9 C1 178.7(3) . . . . ?
C9 N2 C6 C7 0.2(4) . . . . ?
C9 N2 C6 C12 179.1(3) . . . . ?
C9 N2 B1 F1 -124.5(3) . . . . ?
C9 N2 B1 F2 115.5(3) . . . . ?
C9 N2 B1 N1 -4.6(4) . . . . ?
C9 C1 C2 N1 -3.0(4) . . . . ?
C9 C1 C2 C3 177.4(4) . . . . ?
C9 C1 C14 N3 -80.8(3) . . . . ?
C10 C3 C4 C5 -178.0(4) . . . . ?
C12 C6 C7 C8 -178.9(3) . . . . ?
C13 C8 C9 N2 -175.7(3) . . . . ?
C13 C8 C9 C1 2.7(6) . . . . ?
C14 N3 N4 N5 -177.1(3) . . . . ?
C14 N3 C15 N6 176.7(3) . . . . ?
C14 C1 C2 N1 171.6(3) . . . . ?
C14 C1 C2 C3 -8.0(5) . . . . ?
C14 C1 C9 N2 -174.9(2) . . . . ?
C14 C1 C9 C8 6.8(5) . . . . ?
C15 N3 N4 N5 0.1(3) . . . . ?
C15 N3 C14 C1 153.9(3) . . . . ?
C16 C17 C18 C19 -179.8(3) . . . . ?
C16 C17 C18 C25 1.0(5) . . . . ?
C17 N7 C20 C19 1.8(3) . . . . ?
C17 N7 C20 C26 -176.7(3) . . . . ?
C17 N7 B2 F3 114.8(3) . . . . ?
C17 N7 B2 F4 -123.8(3) . . . . ?
C17 N7 B2 N8 -5.0(4) . . . . ?
C17 C16 C24 N8 -2.2(4) . . . . ?
C17 C16 C24 C23 173.1(3) . . . . ?
C17 C16 C29 N9 63.8(3) . . . . ?
C17 C18 C19 C20 1.0(3) . . . . ?
C18 C19 C20 N7 -1.8(4) . . . . ?
C18 C19 C20 C26 176.6(3) . . . . ?
C20 N7 C17 C16 178.7(3) . . . . ?
C20 N7 C17 C18 -1.2(3) . . . . ?
C20 N7 B2 F3 -65.5(4) . . . . ?
C20 N7 B2 F4 55.8(4) . . . . ?
C20 N7 B2 N8 174.7(3) . . . . ?
C21 N8 C24 C16 176.7(3) . . . . ?
C21 N8 C24 C23 0.2(3) . . . . ?
C21 N8 B2 F3 66.0(4) . . . . ?
C21 N8 B2 F4 -55.2(4) . . . . ?
C21 N8 B2 N7 -174.3(3) . . . . ?
C21 C22 C23 C24 0.4(3) . . . . ?
C21 C22 C23 C28 -177.0(3) . . . . ?
C22 C23 C24 N8 -0.4(3) . . . . ?
C22 C23 C24 C16 -176.0(3) . . . . ?
C24 N8 C21 C22 0.0(4) . . . . ?
C24 N8 C21 C27 -178.2(3) . . . . ?
C24 N8 B2 F3 -110.9(3) . . . . ?
C24 N8 B2 F4 127.9(3) . . . . ?
C24 N8 B2 N7 8.8(4) . . . . ?
C24 C16 C17 N7 5.8(4) . . . . ?
C24 C16 C17 C18 -174.4(3) . . . . ?
C24 C16 C29 N9 -114.0(3) . . . . ?
C25 C18 C19 C20 -179.7(3) . . . . ?
C27 C21 C22 C23 177.8(4) . . . . ?
C28 C23 C24 N8 176.8(3) . . . . ?
C28 C23 C24 C16 1.1(6) . . . . ?
C29 N9 N10 N11 179.6(3) . . . . ?
C29 N9 C30 N12 -179.6(3) . . . . ?
C29 C16 C17 N7 -171.9(2) . . . . ?
C29 C16 C17 C18 7.9(5) . . . . ?
C29 C16 C24 N8 175.5(2) . . . . ?
C29 C16 C24 C23 -9.2(5) . . . . ?
C30 N9 N10 N11 -0.4(3) . . . . ?
C30 N9 C29 C16 18.8(4) . . . . ?
C33 O6 C34 C35 -170.9(5) . . . . ?
C34 O6 C33 C32 -61.1(8) . . . . ?
B1 N1 C2 C1 2.5(4) . . . . ?
B1 N1 C2 C3 -177.8(3) . . . . ?
B1 N1 C5 C4 178.1(3) . . . . ?
B1 N1 C5 C11 -2.1(5) . . . . ?
B1 N2 C6 C7 176.7(3) . . . . ?
B1 N2 C6 C12 -4.3(5) . . . . ?
B1 N2 C9 C1 4.5(4) . . . . ?
B1 N2 C9 C8 -176.8(3) . . . . ?
B2 N7 C17 C16 -1.6(4) . . . . ?
B2 N7 C17 C18 178.5(3) . . . . ?
B2 N7 C20 C19 -177.9(3) . . . . ?
B2 N7 C20 C26 3.6(5) . . . . ?
B2 N8 C21 C22 -177.4(3) . . . . ?
B2 N8 C21 C27 4.5(5) . . . . ?
B2 N8 C24 C16 -6.0(4) . . . . ?
B2 N8 C24 C23 177.6(3) . . . . ?
